data_2105883
loop_
_publ_author_name
'Allan, David R.'
'Bailey, Daniel'
'Bird, Nigel'
'Blake, Alexander J.'
'Champness, Neil R.'
'Huang, Deguang'
'Keane, Conal P.'
'McMaster, Jonathan'
'Prior, Timothy J.'
'Tidey, Jeremiah P.'
'Schr\"oder, Martin'

_publ_section_title
;
 High-pressure studies of palladium and platinum thioether macrocyclic
 dihalide complexes
;
_journal_coeditor_code XK5015
_journal_issue 3
_journal_name_full 'Acta Crystallographica Section B'
_journal_page_first 469
_journal_page_last 486
_journal_paper_doi 10.1107/S2052520614008786
_journal_volume 70
_journal_year 2014
_chemical_formula_moiety 'C6 H12 Cl2 Pt S3'
_chemical_formula_sum 'C6 H12 Cl2 Pt S3'
_chemical_formula_weight 446.33
_chemical_name_systematic
;
 ?
;
_space_group_IT_number 19
_symmetry_cell_setting orthorhombic
_symmetry_space_group_name_Hall 'P 2ac 2ab'
_symmetry_space_group_name_H-M 'P 21 21 21'
_atom_sites_solution_hydrogens geom
_atom_sites_solution_primary isomor
_audit_creation_method SHELXL97
_cell_angle_alpha 90.00
_cell_angle_beta 90.00
_cell_angle_gamma 90.00
_cell_formula_units_Z 4
_cell_length_a 7.5641(14)
_cell_length_b 12.240(2)
_cell_length_c 12.266(2)
_cell_measurement_pressure 0
_cell_measurement_reflns_used 3397
_cell_measurement_temperature 296(2)
_cell_measurement_theta_max 27.5
_cell_measurement_theta_min 2.4
_cell_volume 1135.6(3)
_computing_cell_refinement 'Bruker SAINT version 6.36A (Bruker, 2002)'
_computing_data_collection 'Bruker SMART version 5.624 (Bruker, 2001)'
_computing_data_reduction 'Bruker SAINT; SHELXTL (Sheldrick, 2008)'
_computing_structure_refinement 'SHELXL97 (Sheldrick, 2008)'
_diffrn_ambient_temperature 296(2)
_diffrn_measured_fraction_theta_full 0.997
_diffrn_measured_fraction_theta_max 0.997
_diffrn_measurement_device_type 'Bruker SMART CCD area detector'
_diffrn_measurement_method omega
_diffrn_radiation_monochromator graphite
_diffrn_radiation_source 'sealed tube'
_diffrn_radiation_type MoK\a
_diffrn_radiation_wavelength 0.71073
_diffrn_reflns_av_R_equivalents 0.031
_diffrn_reflns_av_sigmaI/netI 0.052
_diffrn_reflns_limit_h_max 9
_diffrn_reflns_limit_h_min -7
_diffrn_reflns_limit_k_max 12
_diffrn_reflns_limit_k_min -15
_diffrn_reflns_limit_l_max 13
_diffrn_reflns_limit_l_min -15
_diffrn_reflns_number 6593
_diffrn_reflns_theta_full 27.48
_diffrn_reflns_theta_max 27.48
_diffrn_reflns_theta_min 2.35
_exptl_absorpt_coefficient_mu 13.324
_exptl_absorpt_correction_T_max 0.7456
_exptl_absorpt_correction_T_min 0.5486
_exptl_absorpt_correction_type multi-scan
_exptl_absorpt_process_details '(SADABS; Bruker, 2004)'
_exptl_crystal_colour Orange
_exptl_crystal_density_diffrn 2.610
_exptl_crystal_density_method 'not measured'
_exptl_crystal_description Block
_exptl_crystal_F_000 832
_exptl_crystal_size_max 0.07
_exptl_crystal_size_mid 0.04
_exptl_crystal_size_min 0.03
_refine_diff_density_max 1.23
_refine_diff_density_min -2.18
_refine_ls_abs_structure_details 'Flack H D (1983), Acta Cryst. A39, 876-881'
_refine_ls_abs_structure_Flack 0.036(12)
_refine_ls_extinction_method none
_refine_ls_goodness_of_fit_ref 1.22
_refine_ls_hydrogen_treatment constr
_refine_ls_matrix_type full
_refine_ls_number_parameters 109
_refine_ls_number_reflns 2581
_refine_ls_number_restraints 39
_refine_ls_restrained_S_all 1.21
_refine_ls_R_factor_all 0.0380
_refine_ls_R_factor_gt 0.0363
_refine_ls_shift/su_max 0.001
_refine_ls_shift/su_mean 0.000
_refine_ls_structure_factor_coef Fsqd
_refine_ls_weighting_details 'calc w=1/[\s^2^(Fo^2^) where P=(Fo^2^+2Fc^2^)/3'
_refine_ls_weighting_scheme calc
_refine_ls_wR_factor_gt 0.0622
_refine_ls_wR_factor_ref 0.0628
_reflns_number_gt 2524
_reflns_number_total 2581
_reflns_threshold_expression >2sigma(I)
_cod_data_source_file xk5015sup1.cif
_cod_data_source_block cmpd_2_0.001_kbar
_cod_original_cell_volume 1135.7(4)
_cod_database_code 2105883
_cod_database_fobs_code 2105883

loop_
_symmetry_equiv_pos_as_xyz
'x, y, z'
'-x+1/2, -y, z+1/2'
'-x, y+1/2, -z+1/2'
'x+1/2, -y+1/2, -z'

loop_
_atom_site_type_symbol
_atom_site_label
_atom_site_fract_x
_atom_site_fract_y
_atom_site_fract_z
_atom_site_U_iso_or_equiv
_atom_site_adp_type
_atom_site_calc_flag
_atom_site_refinement_flags
_atom_site_occupancy
_atom_site_symmetry_multiplicity
Pt Pt1 0.19311(4) 0.13281(3) 0.37497(3) 0.02930(9) Uani d U 1 1
Cl Cl1 0.0436(4) 0.0016(2) 0.4773(2) 0.0576(7) Uani d U 1 1
Cl Cl2 0.4187(4) 0.0103(2) 0.3309(2) 0.0568(7) Uani d U 1 1
S S1 -0.0282(3) 0.1562(2) 0.14775(18) 0.0437(6) Uani d U 1 1
S S4 -0.0120(3) 0.2521(2) 0.42611(17) 0.0341(5) Uani d U 1 1
S S7 0.3394(3) 0.2657(2) 0.28762(17) 0.0340(5) Uani d U 1 1
C C2 -0.1676(10) 0.2552(10) 0.2119(6) 0.044(2) Uani d U 1 1
H H2A -0.1180 0.3269 0.1979 0.052 Uiso calc R 1 1
H H2B -0.2821 0.2526 0.1764 0.052 Uiso calc R 1 1
C C3 -0.1974(11) 0.2449(9) 0.3340(6) 0.043(2) Uani d U 1 1
H H3A -0.2561 0.1756 0.3466 0.052 Uiso calc R 1 1
H H3B -0.2799 0.3018 0.3550 0.052 Uiso calc R 1 1
C C5 0.0841(12) 0.3871(7) 0.3957(7) 0.041(2) Uani d U 1 1
H H5A -0.0116 0.4381 0.3819 0.050 Uiso calc R 1 1
H H5B 0.1470 0.4126 0.4597 0.050 Uiso calc R 1 1
C C6 0.2080(12) 0.3898(8) 0.3006(7) 0.0414(19) Uani d U 1 1
H H6A 0.2868 0.4518 0.3084 0.050 Uiso calc R 1 1
H H6B 0.1401 0.4002 0.2343 0.050 Uiso calc R 1 1
C C8 0.3265(11) 0.2359(8) 0.1434(6) 0.0401(19) Uani d U 1 1
H H8A 0.4009 0.2884 0.1059 0.048 Uiso calc R 1 1
H H8B 0.3793 0.1646 0.1322 0.048 Uiso calc R 1 1
C C9 0.1480(11) 0.2357(9) 0.0862(6) 0.043(2) Uani d U 1 1
H H9A 0.1656 0.2090 0.0126 0.051 Uiso calc R 1 1
H H9B 0.1079 0.3107 0.0806 0.051 Uiso calc R 1 1

loop_
_atom_site_aniso_label
_atom_site_aniso_U_11
_atom_site_aniso_U_22
_atom_site_aniso_U_33
_atom_site_aniso_U_12
_atom_site_aniso_U_13
_atom_site_aniso_U_23
Pt1 0.03174(15) 0.02894(16) 0.02721(14) 0.00376(14) -0.00210(14) -0.00065(15)
Cl1 0.085(2) 0.0372(17) 0.0508(14) -0.0030(15) 0.0148(13) 0.0115(12)
Cl2 0.0546(14) 0.0454(18) 0.0704(17) 0.0204(14) 0.0034(13) -0.0023(13)
S1 0.0454(12) 0.0473(18) 0.0383(12) -0.0096(11) -0.0037(9) -0.0071(10)
S4 0.0329(11) 0.0383(15) 0.0312(10) 0.0039(10) 0.0067(9) 0.0009(10)
S7 0.0250(11) 0.0418(14) 0.0353(11) -0.0021(9) 0.0017(9) -0.0002(10)
C2 0.016(4) 0.074(7) 0.041(3) 0.003(4) -0.006(3) 0.006(4)
C3 0.026(4) 0.060(7) 0.043(4) 0.000(4) 0.003(3) 0.005(4)
C5 0.055(5) 0.023(3) 0.046(5) 0.002(3) 0.005(4) -0.021(4)
C6 0.051(5) 0.027(4) 0.047(5) -0.004(4) 0.005(4) 0.000(3)
C8 0.040(4) 0.051(6) 0.030(3) -0.003(4) 0.008(3) 0.001(3)
C9 0.044(4) 0.058(7) 0.027(3) 0.003(4) 0.006(3) 0.000(4)

loop_
_atom_type_symbol
_atom_type_description
_atom_type_scat_dispersion_real
_atom_type_scat_dispersion_imag
_atom_type_scat_source
C C 0.0033 0.0016 'International Tables Vol C Tables 4.2.6.8 and 6.1.1.4'
H H 0.0000 0.0000 'International Tables Vol C Tables 4.2.6.8 and 6.1.1.4'
S S 0.1246 0.1234 'International Tables Vol C Tables 4.2.6.8 and 6.1.1.4'
Cl Cl 0.1484 0.1585 'International Tables Vol C Tables 4.2.6.8 and 6.1.1.4'
Pt Pt -1.7033 8.3905 'International Tables Vol C Tables 4.2.6.8 and 6.1.1.4'

loop_
_geom_angle_atom_site_label_1
_geom_angle_atom_site_label_2
_geom_angle_atom_site_label_3
_geom_angle_site_symmetry_3
_geom_angle
S4 Pt1 S7 . 90.16(9)
S4 Pt1 Cl1 . 87.83(10)
S7 Pt1 Cl1 . 175.93(10)
S4 Pt1 Cl2 . 176.43(10)
S7 Pt1 Cl2 . 89.69(10)
Cl1 Pt1 Cl2 . 92.10(11)
S4 Pt1 S1 . 79.93(7)
S7 Pt1 S1 . 77.36(7)
Cl1 Pt1 S1 . 105.74(9)
Cl2 Pt1 S1 . 103.51(8)
S4 Pt1 S4 4_556 89.09(3)
S7 Pt1 S4 4_556 74.55(7)
Cl1 Pt1 S4 4_556 101.88(8)
Cl2 Pt1 S4 4_556 87.43(9)
S1 Pt1 S4 4_556 149.75(6)
C2 S1 C9 . 104.6(5)
C2 S1 Pt1 . 89.2(3)
C9 S1 Pt1 . 91.5(3)
C3 S4 C5 . 102.9(5)
C3 S4 Pt1 . 109.5(3)
C5 S4 Pt1 . 104.9(3)
C8 S7 C6 . 102.9(4)
C8 S7 Pt1 . 107.1(3)
C6 S7 Pt1 . 107.1(3)
C3 C2 S1 . 117.7(7)
C3 C2 H2A . 107.9
S1 C2 H2A . 107.9
C3 C2 H2B . 107.9
S1 C2 H2B . 107.9
H2A C2 H2B . 107.2
C2 C3 S4 . 119.9(6)
C2 C3 H3A . 107.4
S4 C3 H3A . 107.4
C2 C3 H3B . 107.4
S4 C3 H3B . 107.4
H3A C3 H3B . 106.9
C6 C5 S4 . 115.1(6)
C6 C5 H5A . 108.5
S4 C5 H5A . 108.5
C6 C5 H5B . 108.5
S4 C5 H5B . 108.5
H5A C5 H5B . 107.5
C5 C6 S7 . 113.1(6)
C5 C6 H6A . 109.0
S7 C6 H6A . 109.0
C5 C6 H6B . 109.0
S7 C6 H6B . 109.0
H6A C6 H6B . 107.8
C9 C8 S7 . 119.9(6)
C9 C8 H8A . 107.3
S7 C8 H8A . 107.3
C9 C8 H8B . 107.3
S7 C8 H8B . 107.3
H8A C8 H8B . 106.9
C8 C9 S1 . 117.5(6)
C8 C9 H9A . 107.9
S1 C9 H9A . 107.9
C8 C9 H9B . 107.9
S1 C9 H9B . 107.9
H9A C9 H9B . 107.2

loop_
_geom_bond_atom_site_label_1
_geom_bond_atom_site_label_2
_geom_bond_site_symmetry_2
_geom_bond_distance
Pt1 S4 . 2.221(2)
Pt1 S7 . 2.240(2)
Pt1 Cl1 . 2.331(3)
Pt1 Cl2 . 2.334(3)
Pt1 S1 . 3.264(2)
Pt1 S4 4_556 3.593(2)
S1 C2 . 1.788(10)
S1 C9 . 1.814(9)
S4 C3 . 1.804(9)
S4 C5 . 1.844(9)
S7 C8 . 1.809(8)
S7 C6 . 1.822(9)
C2 C3 . 1.520(11)
C2 H2A . 0.9700
C2 H2B . 0.9700
C3 H3A . 0.9700
C3 H3B . 0.9700
C5 C6 . 1.496(11)
C5 H5A . 0.9700
C5 H5B . 0.9700
C6 H6A . 0.9700
C6 H6B . 0.9700
C8 C9 . 1.521(11)
C8 H8A . 0.9700
C8 H8B . 0.9700
C9 H9A . 0.9700
C9 H9B . 0.9700

loop_
_geom_torsion_atom_site_label_1
_geom_torsion_atom_site_label_2
_geom_torsion_atom_site_label_3
_geom_torsion_atom_site_label_4
_geom_torsion
C9 S1 C2 C3 -121.4(7)
S1 C2 C3 S4 60.2(11)
C5 S4 C3 C2 58.3(9)
C3 S4 C5 C6 -83.8(7)
S4 C5 C6 S7 -35.3(8)
C8 S7 C6 C5 135.2(6)
C6 S7 C8 C9 -49.0(9)
S7 C8 C9 S1 -50.5(11)
C2 S1 C9 C8 103.7(8)
